data_4310218
loop_
_publ_author_name
'Wlodzimierz Galezowski'
'Maciej Kubicki'

_publ_contact_author
;
Maciej Kubicki   
Faculty of Chemistry 
Adam Mickiewicz University
Grunwaldzka 6              
60-780 Pozna\'n   
Poland             
;
_publ_contact_author_email mkubicki@amu.edu.pl
_publ_section_title
;
X-ray Structures and Homolysis of Some Alkylcobalt(III) Phthalocyanine
Complexes
;
_journal_name_full 'Inorganic Chemistry'
_journal_page_first 9902
_journal_page_last 9913
_journal_paper_doi 10.1021/ic051078p
_journal_volume 44
_journal_year 2005
_chemical_formula_moiety 'C34 H21 Co N8'
_chemical_formula_sum 'C34 H21 Co N8'
_chemical_formula_weight 600.52
_chemical_name_systematic
; 
(Phthalocyaninato)-ethyl-cobalt(iii) 
;
_space_group_IT_number 2
_symmetry_cell_setting triclinic
_symmetry_space_group_name_Hall '-P 1'
_symmetry_space_group_name_H-M 'P -1'
_atom_sites_solution_hydrogens geom
_atom_sites_solution_primary direct
_atom_sites_solution_secondary difmap
_audit_creation_method SHELXL-97
_cell_angle_alpha 78.810(10)
_cell_angle_beta 72.650(10)
_cell_angle_gamma 69.080(10)
_cell_formula_units_Z 2
_cell_length_a 10.290(2)
_cell_length_b 11.003(2)
_cell_length_c 12.728(2)
_cell_measurement_reflns_used 1532
_cell_measurement_temperature 100(1)
_cell_measurement_theta_max 20
_cell_measurement_theta_min 3
_cell_volume 1278.6(4)
_computing_cell_refinement 'CrysAlisCCD v.169 (Oxford Diffraction, 2002a)'
_computing_data_collection 'CrysAlisCCD v.169 (Oxford Diffraction, 2002a)'
_computing_data_reduction 'CrysAlisRed v.169 (Oxford Diffraction, 2002b)'
_computing_structure_refinement 'SHELXL-97 (Sheldrick, 1997)'
_computing_structure_solution 'SHELXS-97 (Sheldrick, 1990)'
_diffrn_ambient_temperature 100(1)
_diffrn_measured_fraction_theta_full 0.980
_diffrn_measured_fraction_theta_max 0.980
_diffrn_measurement_device_type 'KUMA KM4CCD four-circle diffractometer'
_diffrn_measurement_method '\w scan'
_diffrn_radiation_monochromator graphite
_diffrn_radiation_source 'fine-focus sealed tube'
_diffrn_radiation_type MoK\a
_diffrn_radiation_wavelength 0.71073
_diffrn_reflns_av_R_equivalents 0.0466
_diffrn_reflns_av_sigmaI/netI 0.1025
_diffrn_reflns_limit_h_max 11
_diffrn_reflns_limit_h_min -12
_diffrn_reflns_limit_k_max 9
_diffrn_reflns_limit_k_min -13
_diffrn_reflns_limit_l_max 15
_diffrn_reflns_limit_l_min -15
_diffrn_reflns_number 8237
_diffrn_reflns_theta_full 25.00
_diffrn_reflns_theta_max 25.00
_diffrn_reflns_theta_min 2.73
_exptl_absorpt_coefficient_mu 0.715
_exptl_absorpt_correction_T_max 0.873
_exptl_absorpt_correction_T_min 0.843
_exptl_absorpt_correction_type multi-scan
_exptl_absorpt_process_details 'SORTAV (Blessing, 1989)'
_exptl_crystal_colour blue
_exptl_crystal_density_diffrn 1.560
_exptl_crystal_density_method 'not measured'
_exptl_crystal_description block
_exptl_crystal_F_000 616
_exptl_crystal_size_max 0.4
_exptl_crystal_size_mid 0.2
_exptl_crystal_size_min 0.2
_refine_diff_density_max 0.468
_refine_diff_density_min -0.410
_refine_diff_density_rms 0.082
_refine_ls_extinction_method none
_refine_ls_goodness_of_fit_ref 1.038
_refine_ls_hydrogen_treatment constr
_refine_ls_matrix_type full
_refine_ls_number_parameters 398
_refine_ls_number_reflns 4407
_refine_ls_number_restraints 0
_refine_ls_restrained_S_all 1.038
_refine_ls_R_factor_all 0.1035
_refine_ls_R_factor_gt 0.0544
_refine_ls_shift/su_max 0.000
_refine_ls_shift/su_mean 0.000
_refine_ls_structure_factor_coef Fsqd
_refine_ls_weighting_details 'calc w=1/[\s^2^(Fo^2^)+(0.0300P)^2^+0.0000P] where P=(Fo^2^+2Fc^2^)/3'
_refine_ls_weighting_scheme calc
_refine_ls_wR_factor_gt 0.0901
_refine_ls_wR_factor_ref 0.1028
_reflns_number_gt 2616
_reflns_number_total 4407
_reflns_threshold_expression >2sigma(I)
_cod_data_source_file ic051078psi20050629_060529.cif
_cod_data_source_block 1
_cod_database_code 4310218

loop_
_symmetry_equiv_pos_as_xyz
'x, y, z'
'-x, -y, -z'

loop_
_atom_site_label
_atom_site_type_symbol
_atom_site_fract_x
_atom_site_fract_y
_atom_site_fract_z
_atom_site_U_iso_or_equiv
_atom_site_adp_type
_atom_site_occupancy
_atom_site_symmetry_multiplicity
_atom_site_calc_flag
_atom_site_refinement_flags
_atom_site_disorder_assembly
_atom_site_disorder_group
Co1 Co 0.09019(6) 0.13303(6) -0.05015(5) 0.01715(18) Uani 1 1 d . A .
C11 C 0.2585(4) 0.1974(4) -0.0695(4) 0.0237(10) Uani 1 1 d . . .
H11A H 0.2243 0.2921 -0.0811 0.031 Uiso 0.578(9) 1 d PR A 1
H11B H 0.2873 0.1743 -0.0004 0.031 Uiso 0.578(9) 1 d PR A 1
H11C H 0.2815 0.2345 -0.1456 0.031 Uiso 0.422(9) 1 d PR A 2
H11D H 0.2250 0.2687 -0.0235 0.031 Uiso 0.422(9) 1 d PR A 2
C12A C 0.3841(7) 0.1512(7) -0.1565(7) 0.026(2) Uani 0.578(9) 1 d P A 1
H12A H 0.4544 0.1899 -0.1569 0.036 Uiso 0.578(9) 1 calc PR A 1
H12B H 0.3591 0.1750 -0.2262 0.036 Uiso 0.578(9) 1 calc PR A 1
H12C H 0.4231 0.0578 -0.1446 0.036 Uiso 0.578(9) 1 calc PR A 1
C12B C 0.3925(12) 0.1081(10) -0.0463(12) 0.049(5) Uani 0.422(9) 1 d P A 2
H12D H 0.4591 0.1551 -0.0579 0.069 Uiso 0.422(9) 1 calc PR A 2
H12E H 0.4325 0.0399 -0.0948 0.069 Uiso 0.422(9) 1 calc PR A 2
H12F H 0.3743 0.0705 0.0291 0.069 Uiso 0.422(9) 1 calc PR A 2
N1A N 0.1688(3) 0.0513(3) -0.1843(3) 0.0147(8) Uani 1 1 d . . .
C2A C 0.1544(4) 0.1090(4) -0.2881(4) 0.0197(10) Uani 1 1 d . A .
C3A C 0.2439(4) 0.0198(4) -0.3725(3) 0.0167(10) Uani 1 1 d . . .
C4A C 0.2651(4) 0.0323(4) -0.4867(4) 0.0237(11) Uani 1 1 d . A .
H4A H 0.2153 0.1077 -0.5239 0.028 Uiso 1 1 calc R . .
C5A C 0.3626(5) -0.0715(4) -0.5419(4) 0.0258(11) Uani 1 1 d . . .
H5A H 0.3827 -0.0646 -0.6186 0.031 Uiso 1 1 calc R A .
C6A C 0.4326(5) -0.1873(4) -0.4858(4) 0.0268(11) Uani 1 1 d . A .
H6A H 0.4963 -0.2566 -0.5259 0.032 Uiso 1 1 calc R . .
C7A C 0.4093(4) -0.2011(4) -0.3723(4) 0.0193(10) Uani 1 1 d . . .
H7A H 0.4563 -0.2782 -0.3352 0.023 Uiso 1 1 calc R A .
C8A C 0.3128(4) -0.0954(4) -0.3151(3) 0.0158(10) Uani 1 1 d . A .
C9A C 0.2655(4) -0.0743(4) -0.1991(4) 0.0171(10) Uani 1 1 d . A .
N1AB N 0.3150(3) -0.1641(3) -0.1227(3) 0.0157(8) Uani 1 1 d . . .
N1B N 0.1742(3) -0.0295(3) 0.0291(3) 0.0157(8) Uani 1 1 d . . .
C2B C 0.2724(4) -0.1417(4) -0.0176(4) 0.0158(10) Uani 1 1 d . A .
C3B C 0.3288(4) -0.2359(4) 0.0671(4) 0.0162(10) Uani 1 1 d . . .
C4B C 0.4340(4) -0.3589(4) 0.0631(4) 0.0191(10) Uani 1 1 d . A .
H4B H 0.4797 -0.3967 -0.0031 0.023 Uiso 1 1 calc R . .
C5B C 0.4672(4) -0.4219(4) 0.1605(4) 0.0225(11) Uani 1 1 d . . .
H5B H 0.5365 -0.5041 0.1596 0.027 Uiso 1 1 calc R A .
C6B C 0.4005(4) -0.3667(4) 0.2612(4) 0.0246(11) Uani 1 1 d . A .
H6B H 0.4256 -0.4125 0.3256 0.030 Uiso 1 1 calc R . .
C7B C 0.2971(4) -0.2438(4) 0.2654(3) 0.0206(10) Uani 1 1 d . . .
H7B H 0.2524 -0.2059 0.3317 0.025 Uiso 1 1 calc R A .
C8B C 0.2628(4) -0.1790(4) 0.1667(3) 0.0162(10) Uani 1 1 d . A .
C9B C 0.1677(4) -0.0503(4) 0.1412(3) 0.0166(10) Uani 1 1 d . A .
N1BC N 0.0942(3) 0.0334(3) 0.2167(3) 0.0184(9) Uani 1 1 d . . .
N1C N -0.0021(3) 0.2102(3) 0.0864(3) 0.0166(8) Uani 1 1 d . . .
C2C C 0.0151(4) 0.1542(4) 0.1897(4) 0.0170(10) Uani 1 1 d . A .
C3C C -0.0659(4) 0.2457(4) 0.2720(4) 0.0190(11) Uani 1 1 d . . .
C4C C -0.0824(4) 0.2345(4) 0.3848(4) 0.0211(11) Uani 1 1 d . A .
H4C H -0.0375 0.1567 0.4224 0.025 Uiso 1 1 calc R . .
C5C C -0.1691(4) 0.3447(4) 0.4397(4) 0.0251(11) Uani 1 1 d . . .
H5C H -0.1835 0.3406 0.5158 0.030 Uiso 1 1 calc R A .
C6C C -0.2348(5) 0.4612(4) 0.3823(4) 0.0265(12) Uani 1 1 d . A .
H6C H -0.2908 0.5333 0.4214 0.032 Uiso 1 1 calc R . .
C7C C -0.2199(4) 0.4734(4) 0.2695(4) 0.0247(11) Uani 1 1 d . . .
H7C H -0.2647 0.5511 0.2318 0.030 Uiso 1 1 calc R A .
C8C C -0.1332(4) 0.3618(4) 0.2153(4) 0.0192(11) Uani 1 1 d . A .
C9C C -0.0913(4) 0.3377(4) 0.0999(4) 0.0176(10) Uani 1 1 d . A .
N1CD N -0.1378(3) 0.4290(3) 0.0226(3) 0.0190(9) Uani 1 1 d . . .
N1D N -0.0090(3) 0.2903(3) -0.1264(3) 0.0147(8) Uani 1 1 d . . .
C2D C -0.0990(4) 0.4054(4) -0.0815(4) 0.0164(10) Uani 1 1 d . A .
C3D C -0.1535(4) 0.5019(4) -0.1671(4) 0.0182(11) Uani 1 1 d . . .
C4D C -0.2486(4) 0.6284(4) -0.1639(4) 0.0201(10) Uani 1 1 d . A .
H4D H -0.2889 0.6678 -0.0981 0.024 Uiso 1 1 calc R . .
C5D C -0.2817(4) 0.6946(4) -0.2621(4) 0.0241(11) Uani 1 1 d . . .
H5D H -0.3457 0.7794 -0.2624 0.029 Uiso 1 1 calc R A .
C6D C -0.2193(4) 0.6345(4) -0.3606(4) 0.0244(11) Uani 1 1 d . A .
H6D H -0.2426 0.6800 -0.4256 0.029 Uiso 1 1 calc R . .
C7D C -0.1234(4) 0.5085(4) -0.3628(4) 0.0206(10) Uani 1 1 d . . .
H7D H -0.0815 0.4689 -0.4284 0.025 Uiso 1 1 calc R A .
C8D C -0.0921(4) 0.4436(4) -0.2649(4) 0.0166(10) Uani 1 1 d . A .
C9D C -0.0014(4) 0.3124(4) -0.2376(4) 0.0175(10) Uani 1 1 d . A .
N1DA N 0.0747(3) 0.2308(3) -0.3141(3) 0.0182(9) Uani 1 1 d . . .

loop_
_atom_site_aniso_label
_atom_site_aniso_U_11
_atom_site_aniso_U_22
_atom_site_aniso_U_33
_atom_site_aniso_U_23
_atom_site_aniso_U_13
_atom_site_aniso_U_12
Co1 0.0176(3) 0.0179(3) 0.0163(3) -0.0014(2) -0.0052(2) -0.0055(2)
C11 0.015(2) 0.028(3) 0.031(3) -0.003(2) -0.006(2) -0.010(2)
C12A 0.020(4) 0.023(5) 0.025(5) 0.001(4) 0.003(4) -0.006(4)
C12B 0.058(9) 0.029(8) 0.085(13) 0.014(7) -0.043(8) -0.032(7)
N1A 0.0122(18) 0.015(2) 0.017(2) 0.0009(16) -0.0070(15) -0.0034(15)
C2A 0.021(2) 0.021(3) 0.019(3) -0.002(2) -0.005(2) -0.008(2)
C3A 0.013(2) 0.023(3) 0.017(3) -0.007(2) -0.0005(19) -0.010(2)
C4A 0.028(3) 0.023(3) 0.022(3) -0.005(2) -0.004(2) -0.010(2)
C5A 0.032(3) 0.029(3) 0.017(3) -0.007(2) -0.002(2) -0.011(2)
C6A 0.028(3) 0.026(3) 0.026(3) -0.014(2) -0.002(2) -0.007(2)
C7A 0.024(3) 0.021(3) 0.018(3) -0.002(2) -0.009(2) -0.010(2)
C8A 0.016(2) 0.017(3) 0.017(3) -0.004(2) -0.0016(19) -0.009(2)
C9A 0.014(2) 0.013(2) 0.025(3) -0.006(2) -0.003(2) -0.0048(19)
N1AB 0.0159(19) 0.011(2) 0.021(2) -0.0012(17) -0.0050(17) -0.0053(16)
N1B 0.0146(19) 0.019(2) 0.014(2) -0.0036(16) -0.0022(15) -0.0069(16)
C2B 0.019(2) 0.017(3) 0.016(3) -0.003(2) -0.003(2) -0.010(2)
C3B 0.013(2) 0.019(3) 0.019(3) 0.001(2) -0.0037(19) -0.010(2)
C4B 0.021(2) 0.017(3) 0.020(3) -0.002(2) -0.002(2) -0.008(2)
C5B 0.023(3) 0.020(3) 0.025(3) 0.000(2) -0.009(2) -0.006(2)
C6B 0.030(3) 0.023(3) 0.023(3) 0.005(2) -0.016(2) -0.008(2)
C7B 0.025(3) 0.023(3) 0.013(3) -0.004(2) -0.005(2) -0.006(2)
C8B 0.011(2) 0.023(3) 0.016(3) -0.003(2) -0.0014(19) -0.0074(19)
C9B 0.015(2) 0.026(3) 0.012(3) -0.004(2) -0.0020(19) -0.010(2)
N1BC 0.0162(19) 0.022(2) 0.018(2) -0.0039(17) -0.0011(16) -0.0099(17)
N1C 0.0157(19) 0.019(2) 0.017(2) -0.0041(17) -0.0035(16) -0.0078(16)
C2C 0.020(2) 0.015(2) 0.019(3) 0.002(2) -0.010(2) -0.007(2)
C3C 0.016(2) 0.021(3) 0.024(3) -0.002(2) -0.007(2) -0.008(2)
C4C 0.021(2) 0.024(3) 0.020(3) 0.000(2) -0.008(2) -0.008(2)
C5C 0.034(3) 0.033(3) 0.015(3) -0.005(2) -0.004(2) -0.019(2)
C6C 0.033(3) 0.024(3) 0.025(3) -0.005(2) -0.008(2) -0.010(2)
C7C 0.021(3) 0.030(3) 0.024(3) -0.011(2) -0.005(2) -0.006(2)
C8C 0.018(2) 0.023(3) 0.020(3) -0.007(2) -0.004(2) -0.009(2)
C9C 0.019(2) 0.026(3) 0.013(3) 0.000(2) -0.005(2) -0.013(2)
N1CD 0.021(2) 0.020(2) 0.017(2) 0.0004(18) -0.0071(17) -0.0068(18)
N1D 0.0147(19) 0.015(2) 0.015(2) -0.0033(16) -0.0025(16) -0.0056(16)
C2D 0.017(2) 0.014(2) 0.019(3) -0.003(2) -0.004(2) -0.006(2)
C3D 0.019(2) 0.020(3) 0.020(3) -0.004(2) -0.006(2) -0.009(2)
C4D 0.018(2) 0.019(3) 0.026(3) -0.004(2) -0.005(2) -0.009(2)
C5D 0.023(3) 0.017(3) 0.032(3) 0.004(2) -0.011(2) -0.005(2)
C6D 0.029(3) 0.026(3) 0.021(3) 0.004(2) -0.012(2) -0.012(2)
C7D 0.022(2) 0.021(3) 0.020(3) -0.001(2) -0.006(2) -0.007(2)
C8D 0.016(2) 0.016(3) 0.018(3) 0.000(2) -0.007(2) -0.005(2)
C9D 0.015(2) 0.024(3) 0.017(3) -0.006(2) -0.002(2) -0.009(2)
N1DA 0.020(2) 0.018(2) 0.017(2) -0.0005(17) -0.0073(17) -0.0051(17)

loop_
_atom_type_symbol
_atom_type_description
_atom_type_scat_dispersion_real
_atom_type_scat_dispersion_imag
_atom_type_scat_source
C C 0.0033 0.0016 'International Tables Vol C Tables 4.2.6.8 and 6.1.1.4'
H H 0.0000 0.0000 'International Tables Vol C Tables 4.2.6.8 and 6.1.1.4'
N N 0.0061 0.0033 'International Tables Vol C Tables 4.2.6.8 and 6.1.1.4'
Co Co 0.3494 0.9721 'International Tables Vol C Tables 4.2.6.8 and 6.1.1.4'

loop_
_geom_angle_atom_site_label_1
_geom_angle_atom_site_label_2
_geom_angle_atom_site_label_3
_geom_angle
_geom_angle_site_symmetry_1
_geom_angle_site_symmetry_3
_geom_angle_publ_flag
N1A Co1 N1D 90.25(14) . . ?
N1A Co1 N1C 175.27(14) . . ?
N1D Co1 N1C 89.60(15) . . ?
N1A Co1 N1B 89.83(14) . . ?
N1D Co1 N1B 174.73(14) . . ?
N1C Co1 N1B 89.89(15) . . ?
N1A Co1 C11 94.43(15) . . ?
N1D Co1 C11 91.96(15) . . ?
N1C Co1 C11 90.31(15) . . ?
N1B Co1 C11 93.28(15) . . ?
C12A C11 C12B 58.4(6) . . ?
C12A C11 Co1 118.1(4) . . ?
C12B C11 Co1 120.6(5) . . ?
C12A C11 H11A 107.8 . . ?
Co1 C11 H11A 107.8 . . ?
C12A C11 H11B 107.7 . . ?
Co1 C11 H11B 107.8 . . ?
H11A C11 H11B 107.1 . . ?
C12B C11 H11C 107.0 . . ?
Co1 C11 H11C 107.2 . . ?
H11B C11 H11C 144.9 . . ?
C12B C11 H11D 107.4 . . ?
Co1 C11 H11D 107.2 . . ?
H11C C11 H11D 106.8 . . ?
C11 C12A H12A 109.5 . . ?
H11C C12A H12A 103.9 . . ?
C11 C12A H12B 109.5 . . ?
H12A C12A H12B 109.5 . . ?
C11 C12A H12C 109.5 . . ?
H12A C12A H12C 109.5 . . ?
H12B C12A H12C 109.5 . . ?
C11 C12B H12D 109.5 . . ?
C11 C12B H12E 109.5 . . ?
H12D C12B H12E 109.5 . . ?
C11 C12B H12F 109.5 . . ?
H12D C12B H12F 109.5 . . ?
H12E C12B H12F 109.5 . . ?
C2A N1A C9A 106.0(3) . . ?
C2A N1A Co1 126.9(3) . . ?
C9A N1A Co1 126.8(3) . . ?
N1DA C2A N1A 127.0(4) . . ?
N1DA C2A C3A 121.9(4) . . ?
N1A C2A C3A 111.1(4) . . ?
C4A C3A C8A 122.0(4) . . ?
C4A C3A C2A 132.5(4) . . ?
C8A C3A C2A 105.5(4) . . ?
C5A C4A C3A 117.0(4) . . ?
C5A C4A H4A 121.5 . . ?
C3A C4A H4A 121.5 . . ?
C4A C5A C6A 121.7(4) . . ?
C4A C5A H5A 119.2 . . ?
C6A C5A H5A 119.2 . . ?
C7A C6A C5A 121.3(4) . . ?
C7A C6A H6A 119.3 . . ?
C5A C6A H6A 119.3 . . ?
C6A C7A C8A 117.7(4) . . ?
C6A C7A H7A 121.2 . . ?
C8A C7A H7A 121.2 . . ?
C7A C8A C3A 120.2(4) . . ?
C7A C8A C9A 132.6(4) . . ?
C3A C8A C9A 107.1(4) . . ?
N1AB C9A N1A 127.5(4) . . ?
N1AB C9A C8A 122.2(4) . . ?
N1A C9A C8A 110.3(4) . . ?
C2B N1AB C9A 121.1(4) . . ?
C9B N1B C2B 106.8(3) . . ?
C9B N1B Co1 126.3(3) . . ?
C2B N1B Co1 126.1(3) . . ?
N1AB C2B N1B 127.9(4) . . ?
N1AB C2B C3B 122.3(4) . . ?
N1B C2B C3B 109.8(4) . . ?
C8B C3B C4B 120.7(4) . . ?
C8B C3B C2B 106.7(4) . . ?
C4B C3B C2B 132.4(4) . . ?
C5B C4B C3B 117.6(4) . . ?
C5B C4B H4B 121.2 . . ?
C3B C4B H4B 121.2 . . ?
C4B C5B C6B 122.3(4) . . ?
C4B C5B H5B 118.8 . . ?
C6B C5B H5B 118.8 . . ?
C7B C6B C5B 120.3(4) . . ?
C7B C6B H6B 119.9 . . ?
C5B C6B H6B 119.9 . . ?
C6B C7B C8B 117.7(4) . . ?
C6B C7B H7B 121.1 . . ?
C8B C7B H7B 121.1 . . ?
C7B C8B C3B 121.3(4) . . ?
C7B C8B C9B 131.8(4) . . ?
C3B C8B C9B 106.8(4) . . ?
N1BC C9B N1B 127.6(4) . . ?
N1BC C9B C8B 122.4(4) . . ?
N1B C9B C8B 109.8(4) . . ?
C9B N1BC C2C 121.3(4) . . ?
C2C N1C C9C 105.9(3) . . ?
C2C N1C Co1 127.1(3) . . ?
C9C N1C Co1 126.8(3) . . ?
N1BC C2C N1C 127.4(4) . . ?
N1BC C2C C3C 121.4(4) . . ?
N1C C2C C3C 111.1(4) . . ?
C4C C3C C8C 121.7(4) . . ?
C4C C3C C2C 132.2(4) . . ?
C8C C3C C2C 106.1(4) . . ?
C3C C4C C5C 117.0(4) . . ?
C3C C4C H4C 121.5 . . ?
C5C C4C H4C 121.5 . . ?
C4C C5C C6C 121.0(4) . . ?
C4C C5C H5C 119.5 . . ?
C6C C5C H5C 119.5 . . ?
C7C C6C C5C 122.5(4) . . ?
C7C C6C H6C 118.8 . . ?
C5C C6C H6C 118.8 . . ?
C6C C7C C8C 116.0(4) . . ?
C6C C7C H7C 122.0 . . ?
C8C C7C H7C 122.0 . . ?
C3C C8C C7C 121.7(4) . . ?
C3C C8C C9C 106.4(4) . . ?
C7C C8C C9C 131.9(4) . . ?
N1CD C9C N1C 127.5(4) . . ?
N1CD C9C C8C 122.0(4) . . ?
N1C C9C C8C 110.5(4) . . ?
C2D N1CD C9C 121.2(4) . . ?
C9D N1D C2D 106.4(3) . . ?
C9D N1D Co1 126.5(3) . . ?
C2D N1D Co1 127.1(3) . . ?
N1CD C2D N1D 127.6(4) . . ?
N1CD C2D C3D 122.3(4) . . ?
N1D C2D C3D 110.1(4) . . ?
C8D C3D C4D 121.2(4) . . ?
C8D C3D C2D 106.5(4) . . ?
C4D C3D C2D 132.2(4) . . ?
C3D C4D C5D 117.8(4) . . ?
C3D C4D H4D 121.1 . . ?
C5D C4D H4D 121.1 . . ?
C4D C5D C6D 120.5(4) . . ?
C4D C5D H5D 119.8 . . ?
C6D C5D H5D 119.8 . . ?
C7D C6D C5D 121.1(4) . . ?
C7D C6D H6D 119.5 . . ?
C5D C6D H6D 119.5 . . ?
C8D C7D C6D 117.9(4) . . ?
C8D C7D H7D 121.0 . . ?
C6D C7D H7D 121.0 . . ?
C7D C8D C3D 121.4(4) . . ?
C7D C8D C9D 132.1(4) . . ?
C3D C8D C9D 106.4(4) . . ?
N1DA C9D N1D 127.8(4) . . ?
N1DA C9D C8D 121.6(4) . . ?
N1D C9D C8D 110.6(4) . . ?
C9D N1DA C2A 121.3(4) . . ?

loop_
_geom_bond_atom_site_label_1
_geom_bond_atom_site_label_2
_geom_bond_distance
_geom_bond_site_symmetry_2
_geom_bond_publ_flag
Co1 N1A 1.905(3) . ?
Co1 N1D 1.912(3) . ?
Co1 N1C 1.912(3) . ?
Co1 N1B 1.918(3) . ?
Co1 C11 2.028(4) . ?
C11 C12A 1.432(8) . ?
C11 C12B 1.455(11) . ?
C11 H11A 0.9700 . ?
C11 H11B 0.9700 . ?
C11 H11C 0.9700 . ?
C11 H11D 0.9700 . ?
C12A H12A 0.9600 . ?
C12A H12B 0.9600 . ?
C12A H12C 0.9600 . ?
C12B H12D 0.9600 . ?
C12B H12E 0.9600 . ?
C12B H12F 0.9600 . ?
N1A C2A 1.377(5) . ?
N1A C9A 1.394(5) . ?
C2A N1DA 1.336(5) . ?
C2A C3A 1.463(5) . ?
C3A C4A 1.390(5) . ?
C3A C8A 1.396(5) . ?
C4A C5A 1.370(5) . ?
C4A H4A 0.9300 . ?
C5A C6A 1.396(6) . ?
C5A H5A 0.9300 . ?
C6A C7A 1.380(6) . ?
C6A H6A 0.9300 . ?
C7A C8A 1.393(5) . ?
C7A H7A 0.9300 . ?
C8A C9A 1.447(5) . ?
C9A N1AB 1.321(5) . ?
N1AB C2B 1.320(5) . ?
N1B C9B 1.386(5) . ?
N1B C2B 1.391(5) . ?
C2B C3B 1.444(6) . ?
C3B C8B 1.396(5) . ?
C3B C4B 1.397(5) . ?
C4B C5B 1.372(5) . ?
C4B H4B 0.9300 . ?
C5B C6B 1.402(6) . ?
C5B H5B 0.9300 . ?
C6B C7B 1.390(5) . ?
C6B H6B 0.9300 . ?
C7B C8B 1.396(5) . ?
C7B H7B 0.9300 . ?
C8B C9B 1.445(5) . ?
C9B N1BC 1.326(5) . ?
N1BC C2C 1.328(5) . ?
N1C C2C 1.374(5) . ?
N1C C9C 1.386(5) . ?
C2C C3C 1.448(5) . ?
C3C C4C 1.380(6) . ?
C3C C8C 1.393(6) . ?
C4C C5C 1.393(5) . ?
C4C H4C 0.9300 . ?
C5C C6C 1.395(6) . ?
C5C H5C 0.9300 . ?
C6C C7C 1.383(6) . ?
C6C H6C 0.9300 . ?
C7C C8C 1.399(5) . ?
C7C H7C 0.9300 . ?
C8C C9C 1.450(6) . ?
C9C N1CD 1.327(5) . ?
N1CD C2D 1.314(5) . ?
N1D C9D 1.372(5) . ?
N1D C2D 1.384(5) . ?
C2D C3D 1.455(6) . ?
C3D C8D 1.382(5) . ?
C3D C4D 1.387(5) . ?
C4D C5D 1.390(5) . ?
C4D H4D 0.9300 . ?
C5D C6D 1.399(6) . ?
C5D H5D 0.9300 . ?
C6D C7D 1.386(5) . ?
C6D H6D 0.9300 . ?
C7D C8D 1.377(5) . ?
C7D H7D 0.9300 . ?
C8D C9D 1.454(5) . ?
C9D N1DA 1.323(5) . ?

loop_
_geom_torsion_atom_site_label_1
_geom_torsion_atom_site_label_2
_geom_torsion_atom_site_label_3
_geom_torsion_atom_site_label_4
_geom_torsion
_geom_torsion_site_symmetry_1
_geom_torsion_site_symmetry_2
_geom_torsion_site_symmetry_3
_geom_torsion_site_symmetry_4
_geom_torsion_publ_flag
N1A Co1 C11 C12A -9.3(5) . . . . ?
N1D Co1 C11 C12A -99.8(5) . . . . ?
N1C Co1 C11 C12A 170.6(5) . . . . ?
N1B Co1 C11 C12A 80.7(5) . . . . ?
N1A Co1 C11 C12B -77.4(7) . . . . ?
N1D Co1 C11 C12B -167.8(7) . . . . ?
N1C Co1 C11 C12B 102.6(7) . . . . ?
N1B Co1 C11 C12B 12.7(7) . . . . ?
N1D Co1 N1A C2A 5.0(3) . . . . ?
N1B Co1 N1A C2A 179.7(3) . . . . ?
C11 Co1 N1A C2A -87.0(3) . . . . ?
N1D Co1 N1A C9A 177.2(3) . . . . ?
N1B Co1 N1A C9A -8.0(3) . . . . ?
C11 Co1 N1A C9A 85.2(3) . . . . ?
C9A N1A C2A N1DA -178.4(4) . . . . ?
Co1 N1A C2A N1DA -4.8(6) . . . . ?
C9A N1A C2A C3A -0.4(4) . . . . ?
Co1 N1A C2A C3A 173.1(2) . . . . ?
N1DA C2A C3A C4A -2.3(7) . . . . ?
N1A C2A C3A C4A 179.6(4) . . . . ?
N1DA C2A C3A C8A 178.6(4) . . . . ?
N1A C2A C3A C8A 0.5(4) . . . . ?
C8A C3A C4A C5A -3.2(6) . . . . ?
C2A C3A C4A C5A 177.8(4) . . . . ?
C3A C4A C5A C6A 3.1(6) . . . . ?
C4A C5A C6A C7A -1.7(7) . . . . ?
C5A C6A C7A C8A 0.2(6) . . . . ?
C6A C7A C8A C3A -0.3(6) . . . . ?
C6A C7A C8A C9A -178.4(4) . . . . ?
C4A C3A C8A C7A 1.9(6) . . . . ?
C2A C3A C8A C7A -178.9(3) . . . . ?
C4A C3A C8A C9A -179.6(3) . . . . ?
C2A C3A C8A C9A -0.4(4) . . . . ?
C2A N1A C9A N1AB 177.9(4) . . . . ?
Co1 N1A C9A N1AB 4.4(6) . . . . ?
C2A N1A C9A C8A 0.2(4) . . . . ?
Co1 N1A C9A C8A -173.4(2) . . . . ?
C7A C8A C9A N1AB 0.5(7) . . . . ?
C3A C8A C9A N1AB -177.8(4) . . . . ?
C7A C8A C9A N1A 178.4(4) . . . . ?
C3A C8A C9A N1A 0.1(4) . . . . ?
N1A C9A N1AB C2B 1.1(6) . . . . ?
C8A C9A N1AB C2B 178.6(3) . . . . ?
N1A Co1 N1B C9B 177.9(3) . . . . ?
N1C Co1 N1B C9B -6.8(3) . . . . ?
C11 Co1 N1B C9B 83.5(3) . . . . ?
N1A Co1 N1B C2B 9.6(3) . . . . ?
N1C Co1 N1B C2B -175.1(3) . . . . ?
C11 Co1 N1B C2B -84.8(3) . . . . ?
C9A N1AB C2B N1B 0.9(6) . . . . ?
C9A N1AB C2B C3B -177.5(4) . . . . ?
C9B N1B C2B N1AB -178.3(4) . . . . ?
Co1 N1B C2B N1AB -8.1(6) . . . . ?
C9B N1B C2B C3B 0.3(4) . . . . ?
Co1 N1B C2B C3B 170.5(2) . . . . ?
N1AB C2B C3B C8B 178.8(3) . . . . ?
N1B C2B C3B C8B 0.1(4) . . . . ?
N1AB C2B C3B C4B 2.5(7) . . . . ?
N1B C2B C3B C4B -176.1(4) . . . . ?
C8B C3B C4B C5B 1.2(6) . . . . ?
C2B C3B C4B C5B 177.0(4) . . . . ?
C3B C4B C5B C6B -0.4(6) . . . . ?
C4B C5B C6B C7B -0.3(6) . . . . ?
C5B C6B C7B C8B 0.2(6) . . . . ?
C6B C7B C8B C3B 0.6(6) . . . . ?
C6B C7B C8B C9B -176.4(4) . . . . ?
C4B C3B C8B C7B -1.3(6) . . . . ?
C2B C3B C8B C7B -178.1(4) . . . . ?
C4B C3B C8B C9B 176.3(3) . . . . ?
C2B C3B C8B C9B -0.4(4) . . . . ?
C2B N1B C9B N1BC 175.8(4) . . . . ?
Co1 N1B C9B N1BC 5.7(6) . . . . ?
C2B N1B C9B C8B -0.6(4) . . . . ?
Co1 N1B C9B C8B -170.7(3) . . . . ?
C7B C8B C9B N1BC 1.3(7) . . . . ?
C3B C8B C9B N1BC -176.0(3) . . . . ?
C7B C8B C9B N1B 177.9(4) . . . . ?
C3B C8B C9B N1B 0.6(4) . . . . ?
N1B C9B N1BC C2C -0.6(6) . . . . ?
C8B C9B N1BC C2C 175.4(4) . . . . ?
N1D Co1 N1C C2C -179.5(3) . . . . ?
N1B Co1 N1C C2C 5.7(3) . . . . ?
C11 Co1 N1C C2C -87.5(3) . . . . ?
N1D Co1 N1C C9C -5.0(3) . . . . ?
N1B Co1 N1C C9C -179.8(3) . . . . ?
C11 Co1 N1C C9C 86.9(3) . . . . ?
C9B N1BC C2C N1C -0.8(6) . . . . ?
C9B N1BC C2C C3C 179.7(3) . . . . ?
C9C N1C C2C N1BC -178.6(4) . . . . ?
Co1 N1C C2C N1BC -3.2(6) . . . . ?
C9C N1C C2C C3C 1.0(4) . . . . ?
Co1 N1C C2C C3C 176.4(3) . . . . ?
N1BC C2C C3C C4C -0.7(7) . . . . ?
N1C C2C C3C C4C 179.7(4) . . . . ?
N1BC C2C C3C C8C 179.0(4) . . . . ?
N1C C2C C3C C8C -0.6(5) . . . . ?
C8C C3C C4C C5C -0.2(6) . . . . ?
C2C C3C C4C C5C 179.4(4) . . . . ?
C3C C4C C5C C6C -0.6(6) . . . . ?
C4C C5C C6C C7C 1.0(6) . . . . ?
C5C C6C C7C C8C -0.6(6) . . . . ?
C4C C3C C8C C7C 0.7(6) . . . . ?
C2C C3C C8C C7C -179.1(3) . . . . ?
C4C C3C C8C C9C 179.7(4) . . . . ?
C2C C3C C8C C9C 0.0(4) . . . . ?
C6C C7C C8C C3C -0.3(6) . . . . ?
C6C C7C C8C C9C -179.0(4) . . . . ?
C2C N1C C9C N1CD -179.9(4) . . . . ?
Co1 N1C C9C N1CD 4.7(6) . . . . ?
C2C N1C C9C C8C -1.0(4) . . . . ?
Co1 N1C C9C C8C -176.4(3) . . . . ?
C3C C8C C9C N1CD 179.6(4) . . . . ?
C7C C8C C9C N1CD -1.5(7) . . . . ?
C3C C8C C9C N1C 0.7(5) . . . . ?
C7C C8C C9C N1C 179.5(4) . . . . ?
N1C C9C N1CD C2D -1.0(6) . . . . ?
C8C C9C N1CD C2D -179.8(4) . . . . ?
N1A Co1 N1D C9D -2.9(3) . . . . ?
N1C Co1 N1D C9D -178.2(3) . . . . ?
C11 Co1 N1D C9D 91.5(3) . . . . ?
N1A Co1 N1D C2D 179.1(3) . . . . ?
N1C Co1 N1D C2D 3.9(3) . . . . ?
C11 Co1 N1D C2D -86.4(3) . . . . ?
C9C N1CD C2D N1D -0.4(6) . . . . ?
C9C N1CD C2D C3D 177.2(4) . . . . ?
C9D N1D C2D N1CD 179.7(4) . . . . ?
Co1 N1D C2D N1CD -2.0(6) . . . . ?
C9D N1D C2D C3D 1.9(4) . . . . ?
Co1 N1D C2D C3D -179.8(3) . . . . ?
N1CD C2D C3D C8D -179.2(4) . . . . ?
N1D C2D C3D C8D -1.2(5) . . . . ?
N1CD C2D C3D C4D -0.1(7) . . . . ?
N1D C2D C3D C4D 177.9(4) . . . . ?
C8D C3D C4D C5D 0.7(6) . . . . ?
C2D C3D C4D C5D -178.3(4) . . . . ?
C3D C4D C5D C6D -0.5(6) . . . . ?
C4D C5D C6D C7D -0.1(6) . . . . ?
C5D C6D C7D C8D 0.5(6) . . . . ?
C6D C7D C8D C3D -0.2(6) . . . . ?
C6D C7D C8D C9D 178.1(4) . . . . ?
C4D C3D C8D C7D -0.4(6) . . . . ?
C2D C3D C8D C7D 178.9(4) . . . . ?
C4D C3D C8D C9D -179.1(3) . . . . ?
C2D C3D C8D C9D 0.1(5) . . . . ?
C2D N1D C9D N1DA 178.4(4) . . . . ?
Co1 N1D C9D N1DA 0.1(6) . . . . ?
C2D N1D C9D C8D -1.8(4) . . . . ?
Co1 N1D C9D C8D 179.9(3) . . . . ?
C7D C8D C9D N1DA 2.3(7) . . . . ?
C3D C8D C9D N1DA -179.2(3) . . . . ?
C7D C8D C9D N1D -177.5(4) . . . . ?
C3D C8D C9D N1D 1.0(5) . . . . ?
N1D C9D N1DA C2A 1.9(6) . . . . ?
C8D C9D N1DA C2A -177.9(3) . . . . ?
N1A C2A N1DA C9D 0.6(6) . . . . ?
C3A C2A N1DA C9D -177.2(3) . . . . ?
